data_7247725
loop_
_publ_author_name
'Pan, Dongping'
'Liu, Fu-Xiaomin'
'Zeng, Zhongyi'
'Ye, Junwei'
'Cai, Ying'
'Wang, Shengdong'
'Zhou, Zhi'
'Yi, Wei'

_publ_section_title
;
 Practical conversion of gem-difluorocyclopropenes for the chemodivergent
 assembly of fluorinated heterocyclic frameworks
;
_journal_issue 24
_journal_name_full 'Green Chemistry'
_journal_page_first 10630
_journal_page_last 10637
_journal_paper_doi 10.1039/D3GC03203E
_journal_volume 25
_journal_year 2023
_chemical_formula_moiety 'C21 H17 Br F2 N2 O'
_chemical_formula_sum 'C21 H17 Br F2 N2 O'
_chemical_formula_weight 431.27
_space_group_crystal_system monoclinic
_space_group_IT_number 14
_space_group_name_Hall '-P 2yn'
_space_group_name_H-M_alt 'P 1 21/n 1'
_atom_sites_solution_hydrogens geom
_atom_sites_solution_primary dual
_audit_creation_date 2023-04-24
_audit_creation_method
;
Olex2 1.5-beta
(compiled 2022.04.07 svn.rca3783a0 for OlexSys, GUI svn.r6439)
;
_audit_update_record
;
2023-07-07 deposited with the CCDC.	2023-11-14 downloaded from the CCDC.
;
_cell_angle_alpha 90
_cell_angle_beta 110.294(9)
_cell_angle_gamma 90
_cell_formula_units_Z 4
_cell_length_a 9.5594(7)
_cell_length_b 19.9216(15)
_cell_length_c 10.3113(8)
_cell_measurement_reflns_used 3205
_cell_measurement_temperature 220.03(10)
_cell_measurement_theta_max 26.3590
_cell_measurement_theta_min 2.9160
_cell_volume 1841.8(3)
_computing_cell_refinement 'CrysAlisPro 1.171.38.43f (Rigaku OD, 2015)'
_computing_data_collection 'CrysAlisPro 1.171.38.43f (Rigaku OD, 2015)'
_computing_data_reduction 'CrysAlisPro 1.171.38.43f (Rigaku OD, 2015)'
_computing_molecular_graphics 'Olex2 1.5-beta (Dolomanov et al., 2009)'
_computing_publication_material 'Olex2 1.5-beta (Dolomanov et al., 2009)'
_computing_structure_refinement 'SHELXL 2018/3 (Sheldrick, 2015)'
_computing_structure_solution 'SHELXT 2018/2 (Sheldrick, 2018)'
_diffrn_ambient_environment N~2~
_diffrn_ambient_temperature 220.03(10)
_diffrn_detector 'CCD plate'
_diffrn_detector_area_resol_mean 5.2684
_diffrn_detector_type AtlasS2
_diffrn_measured_fraction_theta_full 1.000
_diffrn_measured_fraction_theta_max 1.000
_diffrn_measurement_details
;
List of Runs (angles in degrees, time in seconds):

  # Type    Start    End  Width  t~exp~   \w     \q     \k     \f   Frames
#--------------------------------------------------------------------------
  1  \w    -84.00 -49.00   1.00    5.00    --  -11.27 -57.00 -90.00   35
  2  \w    -33.00  32.00   1.00    5.00    --   11.90 -38.00 120.00   65
  3  \w    -20.00  84.00   1.00    5.00    --   11.90  77.00  60.00  104
;
_diffrn_measurement_device 'four-circle diffractometer'
_diffrn_measurement_device_type 'SuperNova, Dual, Cu at zero, AtlasS2'
_diffrn_measurement_method '\w scans'
_diffrn_orient_matrix_type 'CrysAlisPro convention (1999,Acta A55,543-557)'
_diffrn_orient_matrix_UB_11 0.0611620000
_diffrn_orient_matrix_UB_12 -0.0003240000
_diffrn_orient_matrix_UB_13 0.0632803000
_diffrn_orient_matrix_UB_21 0.0052708000
_diffrn_orient_matrix_UB_22 -0.0353916000
_diffrn_orient_matrix_UB_23 -0.0048499000
_diffrn_orient_matrix_UB_31 0.0498448000
_diffrn_orient_matrix_UB_32 0.0041191000
_diffrn_orient_matrix_UB_33 -0.0367325000
_diffrn_radiation_monochromator mirror
_diffrn_radiation_probe x-ray
_diffrn_radiation_type 'Mo K\a'
_diffrn_radiation_wavelength 0.71073
_diffrn_reflns_av_R_equivalents 0.0368
_diffrn_reflns_av_unetI/netI 0.0500
_diffrn_reflns_Laue_measured_fraction_full 1.000
_diffrn_reflns_Laue_measured_fraction_max 1.000
_diffrn_reflns_limit_h_max 8
_diffrn_reflns_limit_h_min -11
_diffrn_reflns_limit_k_max 22
_diffrn_reflns_limit_k_min -23
_diffrn_reflns_limit_l_max 11
_diffrn_reflns_limit_l_min -12
_diffrn_reflns_number 8451
_diffrn_reflns_point_group_measured_fraction_full 1.000
_diffrn_reflns_point_group_measured_fraction_max 1.000
_diffrn_reflns_theta_full 24.997
_diffrn_reflns_theta_max 24.997
_diffrn_reflns_theta_min 2.045
_diffrn_source 'micro-focus sealed X-ray tube'
_diffrn_source_type 'SuperNova (Mo) X-ray Source'
_exptl_absorpt_coefficient_mu 2.265
_exptl_absorpt_correction_T_max 1.00000
_exptl_absorpt_correction_T_min 0.67432
_exptl_absorpt_correction_type multi-scan
_exptl_absorpt_process_details
;
CrysAlisPro 1.171.38.43f (Rigaku Oxford Diffraction, 2015)
Empirical absorption correction using spherical harmonics,
 implemented in SCALE3 ABSPACK scaling algorithm.
;
_exptl_crystal_colour 'light colourless'
_exptl_crystal_density_diffrn 1.555
_exptl_crystal_description block
_exptl_crystal_F_000 872
_exptl_crystal_size_max 0.14
_exptl_crystal_size_mid 0.12
_exptl_crystal_size_min 0.11
_refine_diff_density_max 0.624
_refine_diff_density_min -0.594
_refine_diff_density_rms 0.072
_refine_ls_extinction_method none
_refine_ls_goodness_of_fit_ref 1.034
_refine_ls_hydrogen_treatment constr
_refine_ls_matrix_type full
_refine_ls_number_parameters 245
_refine_ls_number_reflns 3249
_refine_ls_number_restraints 0
_refine_ls_restrained_S_all 1.034
_refine_ls_R_factor_all 0.0546
_refine_ls_R_factor_gt 0.0372
_refine_ls_shift/su_max 0.001
_refine_ls_shift/su_mean 0.000
_refine_ls_structure_factor_coef Fsqd
_refine_ls_weighting_details 'w=1/[\s^2^(Fo^2^)+(0.0391P)^2^+0.3064P] where P=(Fo^2^+2Fc^2^)/3'
_refine_ls_weighting_scheme calc
_refine_ls_wR_factor_gt 0.0795
_refine_ls_wR_factor_ref 0.0874
_reflns_Friedel_coverage 0.000
_reflns_number_gt 2550
_reflns_number_total 3249
_reflns_threshold_expression 'I > 2\s(I)'
_cod_data_source_file d3gc03203e2.cif
_cod_data_source_block 120-9
_cod_depositor_comments 'Adding full bibliography for 7247725--7247728.cif.'
_cod_database_code 7247725
_shelx_shelxl_version_number 2018/3
_shelx_space_group_comment
;
The symmetry employed for this shelxl refinement is uniquely defined
by the following loop, which should always be used as a source of
symmetry information in preference to the above space-group names.
They are only intended as comments.
;
_olex2_refinement_description
;
1. Fixed Uiso
 At 1.2 times of:
  All C(H) groups, All C(H,H) groups
 At 1.5 times of:
  All C(H,H,H) groups
2.a Ternary CH refined with riding coordinates:
 C7(H7), C10(H10)
2.b Secondary CH2 refined with riding coordinates:
 C14(H14A,H14B)
2.c Aromatic/amide H refined with riding coordinates:
 C2(H2), C3(H3), C4(H4), C11(H11), C12(H12), C17(H17), C18(H18), C19(H19),
 C20(H20), C21(H21)
2.d Idealised Me refined as rotating group:
 C15(H15A,H15B,H15C)
;
_olex2_date_sample_data_collection 2023-04-23
_olex2_submission_special_instructions 'No special instructions were received'
_oxdiff_exptl_absorpt_empirical_details
;
Empirical correction (ABSPACK) includes:
- Absorption correction using spherical harmonics
- Frame scaling
;
_oxdiff_exptl_absorpt_empirical_full_max 1.219
_oxdiff_exptl_absorpt_empirical_full_min 0.784

loop_
_space_group_symop_operation_xyz
'x, y, z'
'-x+1/2, y+1/2, -z+1/2'
'-x, -y, -z'
'x-1/2, -y-1/2, z-1/2'

loop_
_atom_site_label
_atom_site_type_symbol
_atom_site_fract_x
_atom_site_fract_y
_atom_site_fract_z
_atom_site_U_iso_or_equiv
_atom_site_adp_type
_atom_site_occupancy
_atom_site_site_symmetry_order
_atom_site_calc_flag
_atom_site_refinement_flags_posn
_atom_site_refinement_flags_adp
_atom_site_refinement_flags_occupancy
_atom_site_disorder_assembly
_atom_site_disorder_group
Br1 Br 0.35171(3) 0.54045(2) 0.21010(3) 0.03971(13) Uani 1 1 d . . . . .
F1 F 0.5015(2) 0.63622(10) 0.56608(15) 0.0447(5) Uani 1 1 d . . . . .
F2 F 0.7186(2) 0.58645(9) 0.64587(15) 0.0458(5) Uani 1 1 d . . . . .
O1 O 0.6112(3) 0.77752(11) 0.6915(2) 0.0505(6) Uani 1 1 d . . . . .
N1 N 0.5514(2) 0.74864(11) 0.3374(2) 0.0250(5) Uani 1 1 d . . . . .
N2 N 0.6228(3) 0.75264(12) 0.4842(2) 0.0280(6) Uani 1 1 d . . . . .
C1 C 0.5553(3) 0.69910(15) 0.0809(3) 0.0263(7) Uani 1 1 d . . . . .
C2 C 0.5369(3) 0.67969(17) -0.0543(3) 0.0352(8) Uani 1 1 d . . . . .
H2 H 0.573533 0.707748 -0.109879 0.042 Uiso 1 1 calc R U . . .
C3 C 0.4665(3) 0.62058(17) -0.1079(3) 0.0389(8) Uani 1 1 d . . . . .
H3 H 0.455767 0.608068 -0.199790 0.047 Uiso 1 1 calc R U . . .
C4 C 0.4112(3) 0.57912(16) -0.0297(3) 0.0356(8) Uani 1 1 d . . . . .
H4 H 0.363004 0.538113 -0.066529 0.043 Uiso 1 1 calc R U . . .
C5 C 0.4276(3) 0.59870(15) 0.1036(3) 0.0282(7) Uani 1 1 d . . . . .
C6 C 0.4995(3) 0.65761(14) 0.1616(2) 0.0224(6) Uani 1 1 d . . . . .
C7 C 0.5220(3) 0.67620(14) 0.3090(2) 0.0212(6) Uani 1 1 d . . . . .
H7 H 0.429250 0.664320 0.327816 0.025 Uiso 1 1 calc R U . . .
C8 C 0.6576(3) 0.64010(14) 0.4200(2) 0.0225(6) Uani 1 1 d . . . . .
C9 C 0.6381(3) 0.63320(16) 0.5555(3) 0.0326(7) Uani 1 1 d . . . . .
C10 C 0.7146(3) 0.69389(14) 0.5345(3) 0.0270(7) Uani 1 1 d . . . . .
H10 H 0.824197 0.699168 0.584694 0.032 Uiso 1 1 calc R U . . .
C11 C 0.6325(3) 0.76008(15) 0.1431(3) 0.0314(7) Uani 1 1 d . . . . .
H11 H 0.682570 0.785782 0.095016 0.038 Uiso 1 1 calc R U . . .
C12 C 0.6343(3) 0.78058(15) 0.2662(3) 0.0288(7) Uani 1 1 d . . . . .
H12 H 0.693983 0.818247 0.307814 0.035 Uiso 1 1 calc R U . . .
C13 C 0.5554(3) 0.78412(16) 0.5670(3) 0.0346(7) Uani 1 1 d . . . . .
C14 C 0.4204(4) 0.82691(18) 0.4954(3) 0.0431(8) Uani 1 1 d . . . . .
H14A H 0.362750 0.833198 0.557872 0.052 Uiso 1 1 calc R U . . .
H14B H 0.355616 0.803297 0.411636 0.052 Uiso 1 1 calc R U . . .
C15 C 0.4621(4) 0.89481(19) 0.4546(3) 0.0565(10) Uani 1 1 d . . . . .
H15A H 0.506852 0.889149 0.382989 0.085 Uiso 1 1 calc R U . . .
H15B H 0.534037 0.916558 0.535691 0.085 Uiso 1 1 calc R U . . .
H15C H 0.372547 0.922757 0.418756 0.085 Uiso 1 1 calc R U . . .
C16 C 0.7628(3) 0.59635(15) 0.3814(2) 0.0264(7) Uani 1 1 d . . . . .
C17 C 0.7495(4) 0.52685(15) 0.3790(3) 0.0350(8) Uani 1 1 d . . . . .
H17 H 0.671907 0.506123 0.402338 0.042 Uiso 1 1 calc R U . . .
C18 C 0.8511(4) 0.48761(18) 0.3420(3) 0.0471(9) Uani 1 1 d . . . . .
H18 H 0.841541 0.440113 0.339195 0.057 Uiso 1 1 calc R U . . .
C19 C 0.9638(4) 0.5170(2) 0.3098(3) 0.0495(10) Uani 1 1 d . . . . .
H19 H 1.031859 0.489796 0.284526 0.059 Uiso 1 1 calc R U . . .
C20 C 0.9796(4) 0.5851(2) 0.3135(3) 0.0456(9) Uani 1 1 d . . . . .
H20 H 1.058981 0.605230 0.291917 0.055 Uiso 1 1 calc R U . . .
C21 C 0.8795(3) 0.62479(17) 0.3489(3) 0.0350(7) Uani 1 1 d . . . . .
H21 H 0.890605 0.672210 0.351081 0.042 Uiso 1 1 calc R U . . .

loop_
_atom_site_aniso_label
_atom_site_aniso_U_11
_atom_site_aniso_U_22
_atom_site_aniso_U_33
_atom_site_aniso_U_23
_atom_site_aniso_U_13
_atom_site_aniso_U_12
Br1 0.0346(2) 0.0368(2) 0.0423(2) 0.00131(14) 0.00645(14) -0.01326(15)
F1 0.0447(11) 0.0598(13) 0.0372(10) 0.0063(8) 0.0237(8) -0.0027(10)
F2 0.0645(13) 0.0402(12) 0.0268(9) 0.0134(8) 0.0085(8) 0.0084(10)
O1 0.0686(17) 0.0541(16) 0.0258(13) -0.0057(10) 0.0127(11) 0.0128(14)
N1 0.0250(13) 0.0234(14) 0.0236(12) 0.0013(9) 0.0045(9) 0.0001(11)
N2 0.0280(13) 0.0321(15) 0.0195(12) -0.0004(10) 0.0026(10) 0.0036(12)
C1 0.0181(15) 0.0355(19) 0.0230(15) 0.0065(12) 0.0043(11) 0.0074(13)
C2 0.0294(17) 0.051(2) 0.0268(16) 0.0110(14) 0.0117(13) 0.0118(16)
C3 0.0373(19) 0.050(2) 0.0259(16) -0.0034(15) 0.0069(13) 0.0139(18)
C4 0.0317(18) 0.036(2) 0.0288(17) -0.0069(14) -0.0021(13) 0.0072(16)
C5 0.0224(15) 0.0304(18) 0.0258(15) 0.0025(12) 0.0008(11) 0.0044(14)
C6 0.0121(13) 0.0296(18) 0.0234(14) 0.0023(12) 0.0033(11) 0.0051(13)
C7 0.0155(14) 0.0243(16) 0.0231(14) 0.0010(11) 0.0058(11) -0.0005(12)
C8 0.0213(15) 0.0254(16) 0.0186(13) 0.0021(11) 0.0040(11) -0.0009(13)
C9 0.0343(18) 0.037(2) 0.0251(15) 0.0063(13) 0.0085(13) 0.0041(15)
C10 0.0260(16) 0.0270(17) 0.0229(14) -0.0008(12) 0.0021(11) 0.0029(14)
C11 0.0271(16) 0.0341(19) 0.0338(17) 0.0134(13) 0.0115(13) 0.0018(15)
C12 0.0207(15) 0.0250(17) 0.0370(17) 0.0080(13) 0.0054(12) -0.0009(13)
C13 0.0355(18) 0.0336(19) 0.0352(19) -0.0063(13) 0.0130(14) -0.0001(15)
C14 0.0354(19) 0.052(2) 0.0397(18) -0.0115(16) 0.0106(14) 0.0071(17)
C15 0.060(3) 0.055(3) 0.047(2) 0.0050(17) 0.0101(17) 0.022(2)
C16 0.0277(16) 0.0292(18) 0.0162(13) 0.0025(11) -0.0002(11) 0.0052(14)
C17 0.0330(18) 0.030(2) 0.0315(17) -0.0007(13) -0.0028(13) 0.0020(15)
C18 0.055(2) 0.031(2) 0.0350(18) -0.0085(14) -0.0095(16) 0.0144(19)
C19 0.044(2) 0.067(3) 0.0312(18) -0.0047(17) 0.0054(15) 0.024(2)
C20 0.040(2) 0.063(3) 0.0377(18) 0.0100(16) 0.0188(15) 0.017(2)
C21 0.0365(18) 0.037(2) 0.0322(16) 0.0084(13) 0.0132(13) 0.0072(16)

loop_
_atom_type_symbol
_atom_type_description
_atom_type_scat_dispersion_real
_atom_type_scat_dispersion_imag
_atom_type_scat_source
C C 0.0033 0.0016 'International Tables Vol C Tables 4.2.6.8 and 6.1.1.4'
H H 0.0000 0.0000 'International Tables Vol C Tables 4.2.6.8 and 6.1.1.4'
Br Br -0.2901 2.4595 'International Tables Vol C Tables 4.2.6.8 and 6.1.1.4'
F F 0.0171 0.0103 'International Tables Vol C Tables 4.2.6.8 and 6.1.1.4'
N N 0.0061 0.0033 'International Tables Vol C Tables 4.2.6.8 and 6.1.1.4'
O O 0.0106 0.0060 'International Tables Vol C Tables 4.2.6.8 and 6.1.1.4'

loop_
_geom_angle_atom_site_label_1
_geom_angle_atom_site_label_2
_geom_angle_atom_site_label_3
_geom_angle
_geom_angle_site_symmetry_1
_geom_angle_site_symmetry_3
_geom_angle_publ_flag
N2 N1 C7 104.58(19) . . ?
C12 N1 N2 112.2(2) . . ?
C12 N1 C7 116.2(2) . . ?
N1 N2 C10 110.0(2) . . ?
C13 N2 N1 121.6(2) . . ?
C13 N2 C10 120.0(2) . . ?
C2 C1 C6 119.1(3) . . ?
C2 C1 C11 122.8(3) . . ?
C6 C1 C11 118.1(2) . . ?
C1 C2 H2 119.6 . . ?
C3 C2 C1 120.9(3) . . ?
C3 C2 H2 119.6 . . ?
C2 C3 H3 119.6 . . ?
C2 C3 C4 120.7(3) . . ?
C4 C3 H3 119.6 . . ?
C3 C4 H4 120.8 . . ?
C3 C4 C5 118.5(3) . . ?
C5 C4 H4 120.8 . . ?
C4 C5 Br1 117.8(2) . . ?
C4 C5 C6 122.3(3) . . ?
C6 C5 Br1 119.88(19) . . ?
C1 C6 C7 120.2(2) . . ?
C5 C6 C1 118.5(2) . . ?
C5 C6 C7 121.3(2) . . ?
N1 C7 C6 113.0(2) . . ?
N1 C7 H7 108.2 . . ?
N1 C7 C8 104.5(2) . . ?
C6 C7 H7 108.2 . . ?
C6 C7 C8 114.5(2) . . ?
C8 C7 H7 108.2 . . ?
C9 C8 C7 112.9(2) . . ?
C9 C8 C10 57.98(18) . . ?
C9 C8 C16 121.2(2) . . ?
C10 C8 C7 102.8(2) . . ?
C16 C8 C7 122.4(2) . . ?
C16 C8 C10 121.2(2) . . ?
F1 C9 F2 108.0(2) . . ?
F1 C9 C8 121.0(2) . . ?
F1 C9 C10 121.4(3) . . ?
F2 C9 C8 119.2(3) . . ?
F2 C9 C10 118.4(2) . . ?
C10 C9 C8 63.37(19) . . ?
N2 C10 C8 106.1(2) . . ?
N2 C10 C9 116.6(2) . . ?
N2 C10 H10 119.8 . . ?
C8 C10 H10 119.8 . . ?
C9 C10 C8 58.65(18) . . ?
C9 C10 H10 119.8 . . ?
C1 C11 H11 119.4 . . ?
C12 C11 C1 121.1(3) . . ?
C12 C11 H11 119.4 . . ?
N1 C12 H12 118.8 . . ?
C11 C12 N1 122.5(3) . . ?
C11 C12 H12 118.8 . . ?
O1 C13 N2 118.3(3) . . ?
O1 C13 C14 124.4(3) . . ?
N2 C13 C14 117.2(2) . . ?
C13 C14 H14A 109.2 . . ?
C13 C14 H14B 109.2 . . ?
C13 C14 C15 112.2(3) . . ?
H14A C14 H14B 107.9 . . ?
C15 C14 H14A 109.2 . . ?
C15 C14 H14B 109.2 . . ?
C14 C15 H15A 109.5 . . ?
C14 C15 H15B 109.5 . . ?
C14 C15 H15C 109.5 . . ?
H15A C15 H15B 109.5 . . ?
H15A C15 H15C 109.5 . . ?
H15B C15 H15C 109.5 . . ?
C17 C16 C8 121.5(3) . . ?
C17 C16 C21 118.5(3) . . ?
C21 C16 C8 120.0(3) . . ?
C16 C17 H17 120.2 . . ?
C16 C17 C18 119.6(3) . . ?
C18 C17 H17 120.2 . . ?
C17 C18 H18 119.7 . . ?
C19 C18 C17 120.5(3) . . ?
C19 C18 H18 119.7 . . ?
C18 C19 H19 119.7 . . ?
C20 C19 C18 120.6(3) . . ?
C20 C19 H19 119.7 . . ?
C19 C20 H20 120.2 . . ?
C19 C20 C21 119.7(3) . . ?
C21 C20 H20 120.2 . . ?
C16 C21 H21 119.5 . . ?
C20 C21 C16 121.1(3) . . ?
C20 C21 H21 119.5 . . ?

loop_
_geom_bond_atom_site_label_1
_geom_bond_atom_site_label_2
_geom_bond_distance
_geom_bond_site_symmetry_2
_geom_bond_publ_flag
Br1 C5 1.905(3) . ?
F1 C9 1.349(3) . ?
F2 C9 1.353(3) . ?
O1 C13 1.215(3) . ?
N1 N2 1.431(3) . ?
N1 C7 1.480(3) . ?
N1 C12 1.405(3) . ?
N2 C10 1.447(4) . ?
N2 C13 1.385(4) . ?
C1 C2 1.398(4) . ?
C1 C6 1.403(4) . ?
C1 C11 1.450(4) . ?
C2 H2 0.9500 . ?
C2 C3 1.374(5) . ?
C3 H3 0.9500 . ?
C3 C4 1.381(4) . ?
C4 H4 0.9500 . ?
C4 C5 1.385(4) . ?
C5 C6 1.387(4) . ?
C6 C7 1.505(3) . ?
C7 H7 1.0000 . ?
C7 C8 1.574(4) . ?
C8 C9 1.478(4) . ?
C8 C10 1.547(4) . ?
C8 C16 1.486(4) . ?
C9 C10 1.467(4) . ?
C10 H10 1.0000 . ?
C11 H11 0.9500 . ?
C11 C12 1.328(4) . ?
C12 H12 0.9500 . ?
C13 C14 1.509(4) . ?
C14 H14A 0.9900 . ?
C14 H14B 0.9900 . ?
C14 C15 1.511(5) . ?
C15 H15A 0.9800 . ?
C15 H15B 0.9800 . ?
C15 H15C 0.9800 . ?
C16 C17 1.390(4) . ?
C16 C21 1.392(4) . ?
C17 H17 0.9500 . ?
C17 C18 1.399(5) . ?
C18 H18 0.9500 . ?
C18 C19 1.364(5) . ?
C19 H19 0.9500 . ?
C19 C20 1.365(5) . ?
C20 H20 0.9500 . ?
C20 C21 1.384(4) . ?
C21 H21 0.9500 . ?

loop_
_geom_torsion_atom_site_label_1
_geom_torsion_atom_site_label_2
_geom_torsion_atom_site_label_3
_geom_torsion_atom_site_label_4
_geom_torsion
_geom_torsion_site_symmetry_1
_geom_torsion_site_symmetry_2
_geom_torsion_site_symmetry_3
_geom_torsion_site_symmetry_4
_geom_torsion_publ_flag
Br1 C5 C6 C1 179.44(19) . . . . ?
Br1 C5 C6 C7 1.2(4) . . . . ?
F1 C9 C10 N2 -18.3(3) . . . . ?
F1 C9 C10 C8 -111.6(3) . . . . ?
F2 C9 C10 N2 -156.3(2) . . . . ?
F2 C9 C10 C8 110.4(3) . . . . ?
O1 C13 C14 C15 98.7(4) . . . . ?
N1 N2 C10 C8 -19.1(3) . . . . ?
N1 N2 C10 C9 -81.6(3) . . . . ?
N1 N2 C13 O1 169.5(3) . . . . ?
N1 N2 C13 C14 -13.0(4) . . . . ?
N1 C7 C8 C9 82.5(3) . . . . ?
N1 C7 C8 C10 22.1(2) . . . . ?
N1 C7 C8 C16 -118.6(3) . . . . ?
N2 N1 C7 C6 -159.1(2) . . . . ?
N2 N1 C7 C8 -33.9(2) . . . . ?
N2 N1 C12 C11 148.9(3) . . . . ?
N2 C13 C14 C15 -78.6(3) . . . . ?
C1 C2 C3 C4 0.5(5) . . . . ?
C1 C6 C7 N1 21.8(3) . . . . ?
C1 C6 C7 C8 -97.7(3) . . . . ?
C1 C11 C12 N1 -6.1(4) . . . . ?
C2 C1 C6 C5 -0.2(4) . . . . ?
C2 C1 C6 C7 178.1(2) . . . . ?
C2 C1 C11 C12 172.8(3) . . . . ?
C2 C3 C4 C5 0.3(5) . . . . ?
C3 C4 C5 Br1 -179.6(2) . . . . ?
C3 C4 C5 C6 -1.1(4) . . . . ?
C4 C5 C6 C1 1.0(4) . . . . ?
C4 C5 C6 C7 -177.2(2) . . . . ?
C5 C6 C7 N1 -160.0(2) . . . . ?
C5 C6 C7 C8 80.5(3) . . . . ?
C6 C1 C2 C3 -0.6(4) . . . . ?
C6 C1 C11 C12 -8.4(4) . . . . ?
C6 C7 C8 C9 -153.3(2) . . . . ?
C6 C7 C8 C10 146.3(2) . . . . ?
C6 C7 C8 C16 5.5(4) . . . . ?
C7 N1 N2 C10 34.0(3) . . . . ?
C7 N1 N2 C13 -114.0(3) . . . . ?
C7 N1 C12 C11 28.7(4) . . . . ?
C7 C8 C9 F1 21.1(4) . . . . ?
C7 C8 C9 F2 159.6(2) . . . . ?
C7 C8 C9 C10 -91.2(2) . . . . ?
C7 C8 C10 N2 -2.6(3) . . . . ?
C7 C8 C10 C9 109.1(2) . . . . ?
C7 C8 C16 C17 -99.2(3) . . . . ?
C7 C8 C16 C21 82.0(3) . . . . ?
C8 C9 C10 N2 93.3(2) . . . . ?
C8 C16 C17 C18 180.0(2) . . . . ?
C8 C16 C21 C20 179.6(2) . . . . ?
C9 C8 C10 N2 -111.7(3) . . . . ?
C9 C8 C16 C17 57.9(4) . . . . ?
C9 C8 C16 C21 -120.9(3) . . . . ?
C10 N2 C13 O1 24.7(4) . . . . ?
C10 N2 C13 C14 -157.9(3) . . . . ?
C10 C8 C9 F1 112.3(3) . . . . ?
C10 C8 C9 F2 -109.2(3) . . . . ?
C10 C8 C16 C17 127.0(3) . . . . ?
C10 C8 C16 C21 -51.9(3) . . . . ?
C11 C1 C2 C3 178.2(3) . . . . ?
C11 C1 C6 C5 -179.0(2) . . . . ?
C11 C1 C6 C7 -0.8(4) . . . . ?
C12 N1 N2 C10 -92.8(3) . . . . ?
C12 N1 N2 C13 119.3(3) . . . . ?
C12 N1 C7 C6 -34.8(3) . . . . ?
C12 N1 C7 C8 90.3(2) . . . . ?
C13 N2 C10 C8 129.5(3) . . . . ?
C13 N2 C10 C9 66.9(3) . . . . ?
C16 C8 C9 F1 -138.1(3) . . . . ?
C16 C8 C9 F2 0.4(4) . . . . ?
C16 C8 C9 C10 109.7(3) . . . . ?
C16 C8 C10 N2 138.7(2) . . . . ?
C16 C8 C10 C9 -109.6(3) . . . . ?
C16 C17 C18 C19 0.7(4) . . . . ?
C17 C16 C21 C20 0.7(4) . . . . ?
C17 C18 C19 C20 0.2(5) . . . . ?
C18 C19 C20 C21 -0.7(4) . . . . ?
C19 C20 C21 C16 0.2(4) . . . . ?
C21 C16 C17 C18 -1.1(4) . . . . ?
